data_2231481
loop_
_publ_author_name
'Nyamori, Vincent O.'
'Moodley, Narainamah N.'

_publ_section_title
;
 3-Ferrocenyl-2-(4-nitrophenyl)acrylonitrile
;
_journal_coeditor_code GW2107
_journal_issue 9
_journal_name_full 'Acta Crystallographica Section E'
_journal_page_first m1293
_journal_paper_doi 10.1107/S160053681103306X
_journal_volume 67
_journal_year 2011
_chemical_formula_iupac '[Fe (C5 H5) (C14 H9 N2 O2)]'
_chemical_formula_moiety 'C19 H14 Fe N2 O2'
_chemical_formula_sum 'C19 H14 Fe N2 O2'
_chemical_formula_weight 358.17
_chemical_name_systematic
;
3-Ferrocenyl-2-(4-nitrophenyl)acrylonitrile
;
_space_group_IT_number 14
_symmetry_cell_setting monoclinic
_symmetry_space_group_name_Hall '-P 2yn'
_symmetry_space_group_name_H-M 'P 1 21/n 1'
_atom_sites_solution_hydrogens geom
_atom_sites_solution_primary direct
_atom_sites_solution_secondary difmap
_audit_conform_dict_name cif_core.dic
_audit_conform_dict_version 2.4
_audit_creation_method 'WinGX routine CIF_UPDATE'
_cell_angle_alpha 90
_cell_angle_beta 90.108(6)
_cell_angle_gamma 90
_cell_formula_units_Z 4
_cell_length_a 6.7186(14)
_cell_length_b 28.036(6)
_cell_length_c 8.4165(18)
_cell_measurement_reflns_used 1007
_cell_measurement_temperature 173(2)
_cell_measurement_theta_max 21.95
_cell_measurement_theta_min 2.53
_cell_volume 1585.4(6)
_computing_cell_refinement 'SAINT-Plus (Bruker, 2005)'
_computing_data_collection 'APEX2 (Bruker, 2005)'
_computing_data_reduction 'SAINT-Plus (Bruker, 2005)'
_computing_molecular_graphics 'SHELXTL (Sheldrick, 2008)'
_computing_publication_material 'SHELXTL (Sheldrick, 2008)'
_computing_structure_refinement 'SHELXL97 (Sheldrick, 2008)'
_computing_structure_solution 'SHELXS97 (Sheldrick, 2008)'
_diffrn_ambient_temperature 173(2)
_diffrn_measured_fraction_theta_full 0.962
_diffrn_measured_fraction_theta_max 0.962
_diffrn_measurement_device_type 'Bruker APEXII CCD'
_diffrn_measurement_method '\f and \w'
_diffrn_radiation_monochromator graphite
_diffrn_radiation_type MoK\a
_diffrn_radiation_wavelength 0.71073
_diffrn_reflns_av_R_equivalents 0.1118
_diffrn_reflns_limit_h_max 7
_diffrn_reflns_limit_h_min -7
_diffrn_reflns_limit_k_max 33
_diffrn_reflns_limit_k_min -24
_diffrn_reflns_limit_l_max 9
_diffrn_reflns_limit_l_min -10
_diffrn_reflns_number 9108
_diffrn_reflns_theta_full 25
_diffrn_reflns_theta_max 25
_diffrn_reflns_theta_min 0.73
_diffrn_standards_number 0
_exptl_absorpt_coefficient_mu 0.964
_exptl_absorpt_correction_T_max 0.981
_exptl_absorpt_correction_T_min 0.629
_exptl_absorpt_correction_type multi-scan
_exptl_absorpt_process_details
;
(SADABS; Bruker, 2005)
;
_exptl_crystal_colour brown
_exptl_crystal_density_diffrn 1.501
_exptl_crystal_density_method 'not measured'
_exptl_crystal_description needle
_exptl_crystal_F_000 736
_exptl_crystal_size_max 0.53
_exptl_crystal_size_mid 0.05
_exptl_crystal_size_min 0.02
_refine_diff_density_max 0.361
_refine_diff_density_min -0.65
_refine_ls_extinction_method none
_refine_ls_goodness_of_fit_ref 0.898
_refine_ls_hydrogen_treatment constr
_refine_ls_matrix_type full
_refine_ls_number_parameters 218
_refine_ls_number_reflns 2672
_refine_ls_number_restraints 0
_refine_ls_restrained_S_all 0.898
_refine_ls_R_factor_all 0.1231
_refine_ls_R_factor_gt 0.0512
_refine_ls_shift/su_max 0.001
_refine_ls_shift/su_mean 0
_refine_ls_structure_factor_coef Fsqd
_refine_ls_weighting_details 'calc w=1/[\s^2^(Fo^2^)+(0.0410P)^2^+0.0000P] where P=(Fo^2^+2Fc^2^)/3'
_refine_ls_weighting_scheme calc
_refine_ls_wR_factor_gt 0.0946
_refine_ls_wR_factor_ref 0.1143
_reflns_number_gt 1437
_reflns_number_total 2672
_reflns_threshold_expression >2sigma(I)
_cod_data_source_file gw2107.cif
_cod_data_source_block I
_cod_original_cell_volume 1585.3(6)
_cod_original_sg_symbol_H-M 'P 21/n'
_cod_database_code 2231481
_cod_database_fobs_code 2231481

loop_
_symmetry_equiv_pos_as_xyz
'x, y, z'
'-x+1/2, y+1/2, -z+1/2'
'-x, -y, -z'
'x-1/2, -y-1/2, z-1/2'

loop_
_atom_site_type_symbol
_atom_site_label
_atom_site_fract_x
_atom_site_fract_y
_atom_site_fract_z
_atom_site_U_iso_or_equiv
_atom_site_adp_type
_atom_site_calc_flag
_atom_site_refinement_flags
_atom_site_occupancy
_atom_site_symmetry_multiplicity
C C1 0.7532(9) 0.1921(2) 0.2707(7) 0.0432(16) Uani d . 1 1
H H1 0.7278 0.1702 0.1871 0.052 Uiso calc R 1 1
C C2 0.6179(11) 0.2232(3) 0.3360(8) 0.063(2) Uani d . 1 1
H H2 0.4823 0.226 0.3052 0.075 Uiso calc R 1 1
C C3 0.7118(13) 0.2501(2) 0.4554(8) 0.071(2) Uani d . 1 1
H H3 0.6523 0.274 0.5199 0.086 Uiso calc R 1 1
C C4 0.9119(12) 0.2348(3) 0.4607(7) 0.062(2) Uani d . 1 1
H H4 1.0128 0.2471 0.5285 0.074 Uiso calc R 1 1
C C5 0.9355(9) 0.1985(2) 0.3497(7) 0.0461(17) Uani d . 1 1
H H5 1.0544 0.1811 0.3306 0.055 Uiso calc R 1 1
C C6 0.4953(8) 0.13772(19) 0.5817(7) 0.0342(15) Uani d . 1 1
H H6 0.3697 0.135 0.5304 0.041 Uiso calc R 1 1
C C7 0.5441(9) 0.1706(2) 0.7033(7) 0.0426(16) Uani d . 1 1
H H7 0.4561 0.1933 0.7487 0.051 Uiso calc R 1 1
C C8 0.7447(10) 0.16392(19) 0.7455(7) 0.0430(16) Uani d . 1 1
H H8 0.8162 0.1815 0.8234 0.052 Uiso calc R 1 1
C C9 0.8213(8) 0.1265(2) 0.6515(7) 0.0355(15) Uani d . 1 1
H H9 0.9537 0.1147 0.6556 0.043 Uiso calc R 1 1
C C10 0.6672(7) 0.10918(18) 0.5490(6) 0.0276(14) Uani d . 1 1
C C11 0.6982(7) 0.07124(18) 0.4387(6) 0.0244(13) Uani d . 1 1
H H11 0.8338 0.0636 0.4199 0.029 Uiso calc R 1 1
C C12 0.5657(7) 0.04438(18) 0.3566(6) 0.0235(13) Uani d . 1 1
C C13 0.6178(7) 0.00500(18) 0.2482(6) 0.0233(13) Uani d . 1 1
C C14 0.4696(8) -0.02564(19) 0.1894(6) 0.0285(14) Uani d . 1 1
H H14 0.3345 -0.0199 0.2162 0.034 Uiso calc R 1 1
C C15 0.5161(8) -0.0640(2) 0.0932(6) 0.0322(15) Uani d . 1 1
H H15 0.4146 -0.0841 0.0519 0.039 Uiso calc R 1 1
C C16 0.7119(8) -0.07241(18) 0.0592(6) 0.0292(13) Uani d . 1 1
C C17 0.8631(8) -0.0431(2) 0.1144(7) 0.0391(16) Uani d . 1 1
H H17 0.9981 -0.0497 0.0889 0.047 Uiso calc R 1 1
C C18 0.8141(7) -0.0042(2) 0.2070(6) 0.0312(14) Uani d . 1 1
H H18 0.9162 0.0166 0.2432 0.037 Uiso calc R 1 1
C C19 0.3559(8) 0.05321(19) 0.3775(7) 0.0304(14) Uani d . 1 1
N N1 0.1881(7) 0.05873(18) 0.3927(6) 0.0506(15) Uani d . 1 1
N N2 0.7683(9) -0.11443(17) -0.0399(6) 0.0459(14) Uani d . 1 1
O O1 0.9458(7) -0.12327(16) -0.0540(6) 0.0688(15) Uani d . 1 1
O O2 0.6336(7) -0.13769(15) -0.0995(5) 0.0585(13) Uani d . 1 1
Fe Fe1 0.72165(11) 0.17982(3) 0.50931(10) 0.0325(3) Uani d . 1 1

loop_
_atom_site_aniso_label
_atom_site_aniso_U_11
_atom_site_aniso_U_22
_atom_site_aniso_U_33
_atom_site_aniso_U_12
_atom_site_aniso_U_13
_atom_site_aniso_U_23
C1 0.061(4) 0.035(4) 0.034(3) 0.000(4) 0.006(3) -0.003(3)
C2 0.081(5) 0.059(5) 0.048(5) 0.016(5) 0.008(4) 0.023(4)
C3 0.133(8) 0.034(4) 0.047(5) 0.009(5) 0.038(6) 0.007(4)
C4 0.096(6) 0.061(5) 0.029(4) -0.050(5) 0.004(4) -0.002(4)
C5 0.050(4) 0.052(4) 0.036(4) -0.015(3) 0.007(3) 0.002(3)
C6 0.033(3) 0.030(4) 0.040(4) -0.005(3) 0.008(3) -0.003(3)
C7 0.057(4) 0.031(4) 0.040(4) -0.001(3) 0.022(3) -0.005(3)
C8 0.065(4) 0.026(4) 0.038(4) -0.014(3) -0.004(4) -0.005(3)
C9 0.030(3) 0.032(4) 0.044(4) -0.005(3) -0.007(3) 0.002(3)
C10 0.032(3) 0.024(3) 0.027(3) 0.000(3) 0.006(3) -0.005(3)
C11 0.015(3) 0.025(3) 0.032(3) 0.001(2) 0.002(2) 0.002(3)
C12 0.015(3) 0.024(3) 0.032(3) -0.004(2) 0.001(3) -0.003(3)
C13 0.020(3) 0.023(3) 0.026(3) -0.002(3) -0.002(2) 0.003(3)
C14 0.022(3) 0.030(4) 0.033(3) -0.002(3) 0.002(3) -0.002(3)
C15 0.032(4) 0.033(4) 0.032(3) -0.008(3) -0.006(3) 0.001(3)
C16 0.041(4) 0.021(3) 0.026(3) 0.003(3) 0.001(3) 0.000(2)
C17 0.033(3) 0.049(4) 0.035(4) 0.005(3) -0.005(3) -0.007(3)
C18 0.020(3) 0.035(4) 0.039(4) -0.005(3) 0.003(3) -0.015(3)
C19 0.025(3) 0.031(4) 0.035(3) -0.004(3) 0.001(3) -0.007(3)
N1 0.024(3) 0.055(4) 0.073(4) 0.001(3) 0.001(3) -0.025(3)
N2 0.061(4) 0.037(3) 0.040(4) 0.012(3) -0.007(3) -0.004(3)
O1 0.061(3) 0.072(4) 0.073(4) 0.026(3) -0.013(3) -0.029(3)
O2 0.075(3) 0.041(3) 0.060(3) -0.004(3) -0.008(3) -0.018(2)
Fe1 0.0451(5) 0.0244(4) 0.0280(4) -0.0026(5) 0.0043(4) -0.0007(4)

loop_
_atom_type_symbol
_atom_type_description
_atom_type_scat_dispersion_real
_atom_type_scat_dispersion_imag
_atom_type_scat_source
C C 0.0033 0.0016 'International Tables Vol C Tables 4.2.6.8 and 6.1.1.4'
H H 0 0 'International Tables Vol C Tables 4.2.6.8 and 6.1.1.4'
N N 0.0061 0.0033 'International Tables Vol C Tables 4.2.6.8 and 6.1.1.4'
O O 0.0106 0.006 'International Tables Vol C Tables 4.2.6.8 and 6.1.1.4'
Fe Fe 0.3463 0.8444 'International Tables Vol C Tables 4.2.6.8 and 6.1.1.4'

loop_
_geom_angle_atom_site_label_1
_geom_angle_atom_site_label_2
_geom_angle_atom_site_label_3
_geom_angle
C2 C1 C5 107.8(6)
C2 C1 Fe1 69.2(4)
C5 C1 Fe1 69.5(3)
C2 C1 H1 126.1
C5 C1 H1 126.1
Fe1 C1 H1 126.8
C1 C2 C3 109.3(7)
C1 C2 Fe1 71.3(4)
C3 C2 Fe1 69.7(4)
C1 C2 H2 125.4
C3 C2 H2 125.4
Fe1 C2 H2 125.2
C2 C3 C4 106.6(7)
C2 C3 Fe1 69.6(4)
C4 C3 Fe1 70.4(4)
C2 C3 H3 126.7
C4 C3 H3 126.7
Fe1 C3 H3 124.8
C5 C4 C3 108.2(6)
C5 C4 Fe1 69.9(4)
C3 C4 Fe1 68.9(4)
C5 C4 H4 125.9
C3 C4 H4 125.9
Fe1 C4 H4 126.9
C4 C5 C1 108.1(6)
C4 C5 Fe1 70.3(4)
C1 C5 Fe1 70.3(3)
C4 C5 H5 125.9
C1 C5 H5 125.9
Fe1 C5 H5 125
C7 C6 C10 108.4(5)
C7 C6 Fe1 70.4(3)
C10 C6 Fe1 70.1(3)
C7 C6 H6 125.8
C10 C6 H6 125.8
Fe1 C6 H6 125.3
C8 C7 C6 108.5(5)
C8 C7 Fe1 70.0(3)
C6 C7 Fe1 68.9(3)
C8 C7 H7 125.7
C6 C7 H7 125.7
Fe1 C7 H7 127
C7 C8 C9 107.9(5)
C7 C8 Fe1 69.8(3)
C9 C8 Fe1 69.1(3)
C7 C8 H8 126.1
C9 C8 H8 126.1
Fe1 C8 H8 126.6
C8 C9 C10 109.0(5)
C8 C9 Fe1 70.3(3)
C10 C9 Fe1 69.9(3)
C8 C9 H9 125.5
C10 C9 H9 125.5
Fe1 C9 H9 125.9
C11 C10 C9 122.6(5)
C11 C10 C6 131.3(5)
C9 C10 C6 106.1(4)
C11 C10 Fe1 126.2(4)
C9 C10 Fe1 68.9(3)
C6 C10 Fe1 68.6(3)
C12 C11 C10 130.5(5)
C12 C11 H11 114.7
C10 C11 H11 114.7
C11 C12 C19 118.9(5)
C11 C12 C13 125.1(4)
C19 C12 C13 115.9(4)
C18 C13 C14 118.1(5)
C18 C13 C12 121.4(4)
C14 C13 C12 120.5(4)
C15 C14 C13 121.4(5)
C15 C14 H14 119.3
C13 C14 H14 119.3
C16 C15 C14 118.4(5)
C16 C15 H15 120.8
C14 C15 H15 120.8
C15 C16 C17 122.2(5)
C15 C16 N2 119.9(5)
C17 C16 N2 118.0(5)
C18 C17 C16 118.8(5)
C18 C17 H17 120.6
C16 C17 H17 120.6
C17 C18 C13 121.0(5)
C17 C18 H18 119.5
C13 C18 H18 119.5
N1 C19 C12 177.8(6)
O2 N2 O1 125.0(5)
O2 N2 C16 117.5(5)
O1 N2 C16 117.5(5)
C6 Fe1 C2 108.1(3)
C6 Fe1 C3 127.8(3)
C2 Fe1 C3 40.7(3)
C6 Fe1 C9 68.8(2)
C2 Fe1 C9 169.1(3)
C3 Fe1 C9 149.4(3)
C6 Fe1 C5 151.8(2)
C2 Fe1 C5 67.2(3)
C3 Fe1 C5 67.9(3)
C9 Fe1 C5 110.3(2)
C6 Fe1 C7 40.8(2)
C2 Fe1 C7 116.9(3)
C3 Fe1 C7 106.5(3)
C9 Fe1 C7 68.1(2)
C5 Fe1 C7 167.0(2)
C6 Fe1 C10 41.30(19)
C2 Fe1 C10 129.8(3)
C3 Fe1 C10 167.4(3)
C9 Fe1 C10 41.16(19)
C5 Fe1 C10 119.0(2)
C7 Fe1 C10 68.9(2)
C6 Fe1 C8 68.6(2)
C2 Fe1 C8 149.2(3)
C3 Fe1 C8 115.7(3)
C9 Fe1 C8 40.6(2)
C5 Fe1 C8 130.2(3)
C7 Fe1 C8 40.3(2)
C10 Fe1 C8 69.1(2)
C6 Fe1 C4 166.5(3)
C2 Fe1 C4 67.5(3)
C3 Fe1 C4 40.6(3)
C9 Fe1 C4 117.9(3)
C5 Fe1 C4 39.8(2)
C7 Fe1 C4 128.5(3)
C10 Fe1 C4 151.2(3)
C8 Fe1 C4 108.2(2)
C6 Fe1 C1 118.2(2)
C2 Fe1 C1 39.5(2)
C3 Fe1 C1 67.7(3)
C9 Fe1 C1 131.9(2)
C5 Fe1 C1 40.2(2)
C7 Fe1 C1 150.2(3)
C10 Fe1 C1 110.0(2)
C8 Fe1 C1 169.3(2)
C4 Fe1 C1 67.1(2)

loop_
_geom_bond_atom_site_label_1
_geom_bond_atom_site_label_2
_geom_bond_distance
C1 C2 1.375(8)
C1 C5 1.405(8)
C1 Fe1 2.049(6)
C1 H1 0.95
C2 C3 1.405(9)
C2 Fe1 2.022(6)
C2 H2 0.95
C3 C4 1.412(9)
C3 Fe1 2.024(7)
C3 H3 0.95
C4 C5 1.390(8)
C4 Fe1 2.044(6)
C4 H4 0.95
C5 Fe1 2.037(6)
C5 H5 0.95
C6 C7 1.414(7)
C6 C10 1.433(7)
C6 Fe1 2.020(5)
C6 H6 0.95
C7 C8 1.406(8)
C7 Fe1 2.040(6)
C7 H7 0.95
C8 C9 1.412(7)
C8 Fe1 2.043(6)
C8 H8 0.95
C9 C10 1.431(7)
C9 Fe1 2.028(5)
C9 H9 0.95
C10 C11 1.427(7)
C10 Fe1 2.041(5)
C11 C12 1.355(6)
C11 H11 0.95
C12 C19 1.442(7)
C12 C13 1.475(7)
C13 C18 1.388(7)
C13 C14 1.405(6)
C14 C15 1.383(7)
C14 H14 0.95
C15 C16 1.367(7)
C15 H15 0.95
C16 C17 1.386(7)
C16 N2 1.493(7)
C17 C18 1.381(7)
C17 H17 0.95
C18 H18 0.95
C19 N1 1.145(6)
N2 O2 1.222(6)
N2 O1 1.224(6)

loop_
_geom_torsion_atom_site_label_1
_geom_torsion_atom_site_label_2
_geom_torsion_atom_site_label_3
_geom_torsion_atom_site_label_4
_geom_torsion
C5 C1 C2 C3 0.7(7)
Fe1 C1 C2 C3 59.6(5)
C5 C1 C2 Fe1 -58.9(4)
C1 C2 C3 C4 0.5(8)
Fe1 C2 C3 C4 61.1(5)
C1 C2 C3 Fe1 -60.6(5)
C2 C3 C4 C5 -1.6(7)
Fe1 C3 C4 C5 59.0(4)
C2 C3 C4 Fe1 -60.6(5)
C3 C4 C5 C1 2.0(7)
Fe1 C4 C5 C1 60.4(4)
C3 C4 C5 Fe1 -58.4(5)
C2 C1 C5 C4 -1.7(7)
Fe1 C1 C5 C4 -60.4(4)
C2 C1 C5 Fe1 58.8(4)
C10 C6 C7 C8 1.2(6)
Fe1 C6 C7 C8 -58.9(4)
C10 C6 C7 Fe1 60.1(4)
C6 C7 C8 C9 -0.7(7)
Fe1 C7 C8 C9 -58.8(4)
C6 C7 C8 Fe1 58.2(4)
C7 C8 C9 C10 -0.1(6)
Fe1 C8 C9 C10 -59.4(4)
C7 C8 C9 Fe1 59.2(4)
C8 C9 C10 C11 179.9(5)
Fe1 C9 C10 C11 120.3(5)
C8 C9 C10 C6 0.9(6)
Fe1 C9 C10 C6 -58.7(4)
C8 C9 C10 Fe1 59.6(4)
C7 C6 C10 C11 179.8(5)
Fe1 C6 C10 C11 -119.9(6)
C7 C6 C10 C9 -1.3(6)
Fe1 C6 C10 C9 58.9(4)
C7 C6 C10 Fe1 -60.2(4)
C9 C10 C11 C12 165.5(5)
C6 C10 C11 C12 -15.8(10)
Fe1 C10 C11 C12 -108.0(6)
C10 C11 C12 C19 -0.2(9)
C10 C11 C12 C13 -178.3(5)
C11 C12 C13 C18 -7.7(8)
C19 C12 C13 C18 174.0(5)
C11 C12 C13 C14 169.4(5)
C19 C12 C13 C14 -8.8(7)
C18 C13 C14 C15 0.1(8)
C12 C13 C14 C15 -177.1(5)
C13 C14 C15 C16 1.6(8)
C14 C15 C16 C17 -1.6(8)
C14 C15 C16 N2 178.0(5)
C15 C16 C17 C18 0.1(8)
N2 C16 C17 C18 -179.6(5)
C16 C17 C18 C13 1.6(8)
C14 C13 C18 C17 -1.7(8)
C12 C13 C18 C17 175.5(5)
C11 C12 C19 N1 -154(17)
C13 C12 C19 N1 24(17)
C15 C16 N2 O2 6.5(7)
C17 C16 N2 O2 -173.8(5)
C15 C16 N2 O1 -172.8(5)
C17 C16 N2 O1 6.9(7)
C7 C6 Fe1 C2 -110.5(4)
C10 C6 Fe1 C2 130.4(4)
C7 C6 Fe1 C3 -69.7(5)
C10 C6 Fe1 C3 171.2(4)
C7 C6 Fe1 C9 80.6(4)
C10 C6 Fe1 C9 -38.5(3)
C7 C6 Fe1 C5 174.2(5)
C10 C6 Fe1 C5 55.2(6)
C10 C6 Fe1 C7 -119.1(5)
C7 C6 Fe1 C10 119.1(5)
C7 C6 Fe1 C8 36.9(3)
C10 C6 Fe1 C8 -82.2(3)
C7 C6 Fe1 C4 -42.0(12)
C10 C6 Fe1 C4 -161.0(10)
C7 C6 Fe1 C1 -152.2(4)
C10 C6 Fe1 C1 88.7(4)
C1 C2 Fe1 C6 -112.7(4)
C3 C2 Fe1 C6 127.5(4)
C1 C2 Fe1 C3 119.8(6)
C1 C2 Fe1 C9 -41.0(16)
C3 C2 Fe1 C9 -160.7(13)
C1 C2 Fe1 C5 37.6(4)
C3 C2 Fe1 C5 -82.2(4)
C1 C2 Fe1 C7 -156.0(4)
C3 C2 Fe1 C7 84.2(5)
C1 C2 Fe1 C10 -71.9(5)
C3 C2 Fe1 C10 168.3(4)
C1 C2 Fe1 C8 168.9(4)
C3 C2 Fe1 C8 49.2(7)
C1 C2 Fe1 C4 80.9(4)
C3 C2 Fe1 C4 -38.9(4)
C3 C2 Fe1 C1 -119.8(6)
C2 C3 Fe1 C6 -72.6(5)
C4 C3 Fe1 C6 170.4(4)
C4 C3 Fe1 C2 -117.0(6)
C2 C3 Fe1 C9 173.0(5)
C4 C3 Fe1 C9 55.9(7)
C2 C3 Fe1 C5 80.2(4)
C4 C3 Fe1 C5 -36.8(4)
C2 C3 Fe1 C7 -112.3(5)
C4 C3 Fe1 C7 130.7(4)
C2 C3 Fe1 C10 -45.3(13)
C4 C3 Fe1 C10 -162.3(10)
C2 C3 Fe1 C8 -154.5(4)
C4 C3 Fe1 C8 88.4(4)
C2 C3 Fe1 C4 117.0(6)
C2 C3 Fe1 C1 36.6(4)
C4 C3 Fe1 C1 -80.4(4)
C8 C9 Fe1 C6 -81.4(4)
C10 C9 Fe1 C6 38.6(3)
C8 C9 Fe1 C2 -156.9(13)
C10 C9 Fe1 C2 -36.9(15)
C8 C9 Fe1 C3 48.1(6)
C10 C9 Fe1 C3 168.1(5)
C8 C9 Fe1 C5 128.8(4)
C10 C9 Fe1 C5 -111.2(3)
C8 C9 Fe1 C7 -37.4(3)
C10 C9 Fe1 C7 82.6(3)
C8 C9 Fe1 C10 -120.0(5)
C10 C9 Fe1 C8 120.0(5)
C8 C9 Fe1 C4 85.8(4)
C10 C9 Fe1 C4 -154.3(3)
C8 C9 Fe1 C1 169.1(3)
C10 C9 Fe1 C1 -70.9(4)
C4 C5 Fe1 C6 167.6(5)
C1 C5 Fe1 C6 48.9(7)
C4 C5 Fe1 C2 81.7(5)
C1 C5 Fe1 C2 -36.9(4)
C4 C5 Fe1 C3 37.6(4)
C1 C5 Fe1 C3 -81.0(4)
C4 C5 Fe1 C9 -109.7(5)
C1 C5 Fe1 C9 131.7(4)
C4 C5 Fe1 C7 -29.4(14)
C1 C5 Fe1 C7 -148.0(10)
C4 C5 Fe1 C10 -154.2(4)
C1 C5 Fe1 C10 87.2(4)
C4 C5 Fe1 C8 -68.1(5)
C1 C5 Fe1 C8 173.3(4)
C1 C5 Fe1 C4 -118.6(6)
C4 C5 Fe1 C1 118.6(6)
C8 C7 Fe1 C6 120.3(5)
C8 C7 Fe1 C2 -152.9(4)
C6 C7 Fe1 C2 86.8(4)
C8 C7 Fe1 C3 -110.4(4)
C6 C7 Fe1 C3 129.3(4)
C8 C7 Fe1 C9 37.7(3)
C6 C7 Fe1 C9 -82.6(4)
C8 C7 Fe1 C5 -47.6(13)
C6 C7 Fe1 C5 -167.8(10)
C8 C7 Fe1 C10 82.1(4)
C6 C7 Fe1 C10 -38.2(3)
C6 C7 Fe1 C8 -120.3(5)
C8 C7 Fe1 C4 -71.3(5)
C6 C7 Fe1 C4 168.5(4)
C8 C7 Fe1 C1 175.8(4)
C6 C7 Fe1 C1 55.6(6)
C11 C10 Fe1 C6 126.2(6)
C9 C10 Fe1 C6 -118.1(4)
C11 C10 Fe1 C2 55.9(6)
C9 C10 Fe1 C2 171.5(4)
C6 C10 Fe1 C2 -70.4(4)
C11 C10 Fe1 C3 92.9(12)
C9 C10 Fe1 C3 -151.5(11)
C6 C10 Fe1 C3 -33.3(13)
C11 C10 Fe1 C9 -115.7(6)
C6 C10 Fe1 C9 118.1(4)
C11 C10 Fe1 C5 -27.5(5)
C9 C10 Fe1 C5 88.2(4)
C6 C10 Fe1 C5 -153.7(3)
C11 C10 Fe1 C7 163.9(5)
C9 C10 Fe1 C7 -80.4(3)
C6 C10 Fe1 C7 37.7(3)
C11 C10 Fe1 C8 -152.8(5)
C9 C10 Fe1 C8 -37.1(3)
C6 C10 Fe1 C8 81.0(3)
C11 C10 Fe1 C4 -62.8(7)
C9 C10 Fe1 C4 52.8(6)
C6 C10 Fe1 C4 170.9(5)
C11 C10 Fe1 C1 15.8(5)
C9 C10 Fe1 C1 131.5(3)
C6 C10 Fe1 C1 -110.4(3)
C7 C8 Fe1 C6 -37.3(3)
C9 C8 Fe1 C6 82.1(3)
C7 C8 Fe1 C2 52.3(7)
C9 C8 Fe1 C2 171.7(5)
C7 C8 Fe1 C3 85.5(4)
C9 C8 Fe1 C3 -155.2(4)
C7 C8 Fe1 C9 -119.4(5)
C7 C8 Fe1 C5 167.4(4)
C9 C8 Fe1 C5 -73.2(4)
C9 C8 Fe1 C7 119.4(5)
C7 C8 Fe1 C10 -81.7(4)
C9 C8 Fe1 C10 37.6(3)
C7 C8 Fe1 C4 128.7(4)
C9 C8 Fe1 C4 -111.9(4)
C7 C8 Fe1 C1 -168.7(12)
C9 C8 Fe1 C1 -49.4(14)
C5 C4 Fe1 C6 -154.2(9)
C3 C4 Fe1 C6 -34.4(13)
C5 C4 Fe1 C2 -80.9(4)
C3 C4 Fe1 C2 38.9(4)
C5 C4 Fe1 C3 -119.8(6)
C5 C4 Fe1 C9 88.7(4)
C3 C4 Fe1 C9 -151.5(4)
C3 C4 Fe1 C5 119.8(6)
C5 C4 Fe1 C7 171.9(4)
C3 C4 Fe1 C7 -68.3(5)
C5 C4 Fe1 C10 52.3(7)
C3 C4 Fe1 C10 172.1(5)
C5 C4 Fe1 C8 131.7(4)
C3 C4 Fe1 C8 -108.4(4)
C5 C4 Fe1 C1 -38.0(4)
C3 C4 Fe1 C1 81.8(4)
C2 C1 Fe1 C6 84.4(5)
C5 C1 Fe1 C6 -156.2(4)
C5 C1 Fe1 C2 119.5(6)
C2 C1 Fe1 C3 -37.7(4)
C5 C1 Fe1 C3 81.8(4)
C2 C1 Fe1 C9 170.4(4)
C5 C1 Fe1 C9 -70.1(5)
C2 C1 Fe1 C5 -119.5(6)
C2 C1 Fe1 C7 46.7(7)
C5 C1 Fe1 C7 166.2(5)
C2 C1 Fe1 C10 129.0(4)
C5 C1 Fe1 C10 -111.6(4)
C2 C1 Fe1 C8 -148.0(12)
C5 C1 Fe1 C8 -28.6(15)
C2 C1 Fe1 C4 -81.9(5)
C5 C1 Fe1 C4 37.6(4)
